data_7012842
loop_
_publ_author_name
'Iwatsuki, Satoshi'
'Kashiwamura, Shinsaku'
'Kashiwabara, Kazuo'
'Suzuki, Takayoshi'
'Takagi, Hideo D.'

_publ_section_title
;
 Syntheses, crystal structures and isomerization kinetics of a series
 of [Co(dtc)~2~{P(OMe)~3-n~Ph~n~}~2~]^+^ (n = 0--2) complexes
 (dtc^-^ = N,N-dimethyldithiocarbamate): role of \s-donicity, \p-acidity,
 and cone angle of the P-ligands in the trans influence and trans effect
;
_journal_coden_ASTM DTARAF
_journal_issue 11
_journal_name_full 'Dalton Transactions'
_journal_page_first 2280
_journal_page_last 2292
_journal_paper_doi 10.1039/b301712e
_journal_year 2003
_chemical_formula_moiety 'C12 H30 Co N2 O6 P2 S4 1+, B F4 1-'
_chemical_formula_sum 'C12 H30 B Co F4 N2 O6 P2 S4'
_chemical_formula_weight 634.30
_chemical_name_common trans-[Co(dtc)~2~{P(OMe)~3~}~2~]BF~4~
_chemical_name_systematic
; 
trans-Bis(dimethyldithiocarbamato)bis(trimethylphosphite)cobalt(III)
Tetrafluoroborate 
;
_space_group_IT_number 2
_symmetry_cell_setting triclinic
_symmetry_space_group_name_Hall '-P 1'
_symmetry_space_group_name_H-M 'P -1'
_atom_sites_solution_hydrogens geom
_atom_sites_solution_primary direct
_atom_sites_solution_secondary difmap
_audit_creation_method SHELXL-97
_cell_angle_alpha 109.669(16)
_cell_angle_beta 109.066(14)
_cell_angle_gamma 107.363(16)
_cell_formula_units_Z 2
_cell_length_a 11.170(2)
_cell_length_b 12.212(2)
_cell_length_c 12.319(2)
_cell_measurement_reflns_used 25
_cell_measurement_temperature 296(2)
_cell_measurement_theta_max 15.0
_cell_measurement_theta_min 14.9
_cell_volume 1328.8(6)
_computing_cell_refinement 'MSC/AFC Diffractometer Control'
_computing_data_collection 'MSC/AFC Diffractometer Control'
_computing_data_reduction 'teXsan Ver. 1.11'
_computing_molecular_graphics 'ORTEP in teXsan'
_computing_publication_material 'SHELXL-97 (Sheldrick, 1997)'
_computing_structure_refinement 'SHELXL-97 (Sheldrick, 1997)'
_computing_structure_solution 'SHELXS-86 (Sheldrick, 1990)'
_diffrn_ambient_temperature 296(2)
_diffrn_measured_fraction_theta_full 0.999
_diffrn_measured_fraction_theta_max 0.999
_diffrn_measurement_device_type 'Rigaku AFC-5R'
_diffrn_measurement_method \w-2\q
_diffrn_radiation_monochromator graphite
_diffrn_radiation_source 'rotating anode'
_diffrn_radiation_type 'Mo K\a'
_diffrn_radiation_wavelength 0.71069
_diffrn_reflns_av_R_equivalents 0.0202
_diffrn_reflns_av_sigmaI/netI 0.0873
_diffrn_reflns_limit_h_max 15
_diffrn_reflns_limit_h_min 0
_diffrn_reflns_limit_k_max 16
_diffrn_reflns_limit_k_min -17
_diffrn_reflns_limit_l_max 16
_diffrn_reflns_limit_l_min -17
_diffrn_reflns_number 8122
_diffrn_reflns_theta_full 30.01
_diffrn_reflns_theta_max 30.01
_diffrn_reflns_theta_min 2.90
_diffrn_standards_decay_% 6.31
_diffrn_standards_interval_count 150
_diffrn_standards_number 3
_exptl_absorpt_coefficient_mu 1.138
_exptl_absorpt_correction_T_max 1.000
_exptl_absorpt_correction_T_min 0.898
_exptl_absorpt_correction_type psi-scan
_exptl_absorpt_process_details '(North, Phillips & Mathews, 1968)'
_exptl_crystal_colour prism
_exptl_crystal_density_diffrn 1.585
_exptl_crystal_density_method 'not measured'
_exptl_crystal_description red
_exptl_crystal_F_000 652
_exptl_crystal_size_max 0.30
_exptl_crystal_size_mid 0.22
_exptl_crystal_size_min 0.20
_refine_diff_density_max 0.858
_refine_diff_density_min -0.766
_refine_diff_density_rms 0.094
_refine_ls_extinction_method none
_refine_ls_goodness_of_fit_ref 1.002
_refine_ls_hydrogen_treatment constr
_refine_ls_matrix_type full
_refine_ls_number_parameters 292
_refine_ls_number_reflns 7753
_refine_ls_number_restraints 0
_refine_ls_restrained_S_all 1.002
_refine_ls_R_factor_all 0.1599
_refine_ls_R_factor_gt 0.0535
_refine_ls_shift/su_max 0.006
_refine_ls_shift/su_mean 0.001
_refine_ls_structure_factor_coef Fsqd
_refine_ls_weighting_details 'calc w=1/[\s^2^(Fo^2^)+(0.1102P)^2^+0.0000P] where P=(Fo^2^+2Fc^2^)/3'
_refine_ls_weighting_scheme calc
_refine_ls_wR_factor_gt 0.1591
_refine_ls_wR_factor_ref 0.1994
_reflns_number_gt 3622
_reflns_number_total 7753
_reflns_threshold_expression 'I > 2\s(I)'
_cod_data_source_file b301712e.txt
_cod_data_source_block trPOMe3
_cod_original_cell_volume 1328.7(4)
_cod_database_code 7012842

loop_
_symmetry_equiv_pos_as_xyz
'x, y, z'
'-x, -y, -z'

loop_
_atom_site_label
_atom_site_type_symbol
_atom_site_fract_x
_atom_site_fract_y
_atom_site_fract_z
_atom_site_U_iso_or_equiv
_atom_site_adp_type
_atom_site_occupancy
_atom_site_symmetry_multiplicity
_atom_site_calc_flag
_atom_site_refinement_flags
_atom_site_disorder_assembly
_atom_site_disorder_group
Co1 Co 0.5000 0.5000 0.5000 0.0404(2) Uani 1 2 d S . .
Co2 Co 0.5000 1.0000 1.0000 0.0442(2) Uani 1 2 d S . .
S1 S 0.44637(14) 0.36499(11) 0.29292(11) 0.0534(3) Uani 1 1 d . . .
S2 S 0.38713(13) 0.57735(12) 0.37797(11) 0.0530(3) Uani 1 1 d . . .
S3 S 0.30940(13) 1.01075(12) 1.02143(13) 0.0576(3) Uani 1 1 d . . .
S4 S 0.34678(13) 0.78650(11) 0.91940(11) 0.0554(3) Uani 1 1 d . . .
P1 P 0.70481(13) 0.63124(13) 0.52110(12) 0.0568(3) Uani 1 1 d . . .
P2 P 0.59468(13) 1.00377(12) 1.19303(11) 0.0526(3) Uani 1 1 d . . .
F1 F 0.0375(9) 0.6594(6) 0.3159(8) 0.186(3) Uani 1 1 d . . .
F2 F -0.0336(8) 0.7528(10) 0.2045(8) 0.222(4) Uani 1 1 d . . .
F3 F 0.1475(14) 0.8524(7) 0.3816(8) 0.334(8) Uani 1 1 d . . .
F4 F 0.1392(13) 0.7242(14) 0.2170(14) 0.331(7) Uani 1 1 d . . .
O1 O 0.8201(4) 0.5804(6) 0.5512(6) 0.1088(17) Uani 1 1 d . . .
O2 O 0.7932(5) 0.7747(5) 0.6387(5) 0.1052(16) Uani 1 1 d . . .
O3 O 0.6957(5) 0.6560(5) 0.4028(4) 0.0951(14) Uani 1 1 d . . .
O4 O 0.7192(3) 1.1360(3) 1.3170(3) 0.0601(8) Uani 1 1 d . . .
O5 O 0.6722(5) 0.9132(4) 1.1946(4) 0.0822(12) Uani 1 1 d . . .
O6 O 0.4814(4) 0.9515(5) 1.2346(4) 0.0902(14) Uani 1 1 d . . .
N1 N 0.3401(4) 0.4524(4) 0.1309(4) 0.0588(10) Uani 1 1 d . . .
N2 N 0.1068(4) 0.7692(4) 0.9349(4) 0.0659(11) Uani 1 1 d . . .
C1 C 0.3831(4) 0.4628(4) 0.2480(4) 0.0477(9) Uani 1 1 d . . .
C2 C 0.3467(7) 0.3533(7) 0.0273(5) 0.0832(17) Uani 1 1 d . . .
H2A H 0.2692 0.2690 -0.0076 0.100 Uiso 1 1 calc R . .
H2B H 0.4355 0.3508 0.0635 0.100 Uiso 1 1 calc R . .
H2C H 0.3399 0.3755 -0.0414 0.100 Uiso 1 1 calc R . .
C3 C 0.2947(7) 0.5438(6) 0.0988(6) 0.0813(17) Uani 1 1 d . . .
H3A H 0.3686 0.6034 0.0936 0.101 Uiso 1 1 calc R . .
H3B H 0.2767 0.5922 0.1658 0.101 Uiso 1 1 calc R . .
H3C H 0.2093 0.4956 0.0161 0.101 Uiso 1 1 calc R . .
C4 C 0.2350(5) 0.8449(4) 0.9560(4) 0.0511(10) Uani 1 1 d . . .
C5 C 0.0155(6) 0.8269(7) 0.9645(7) 0.0878(19) Uani 1 1 d . . .
H5A H 0.0417 0.8590 1.0557 0.108 Uiso 1 1 calc R . .
H5B H -0.0824 0.7614 0.9123 0.108 Uiso 1 1 calc R . .
H5C H 0.0278 0.8979 0.9448 0.108 Uiso 1 1 calc R . .
C6 C 0.0510(6) 0.6282(6) 0.8822(7) 0.090(2) Uani 1 1 d . . .
H6A H -0.0456 0.5853 0.8136 0.109 Uiso 1 1 calc R . .
H6B H 0.0536 0.6064 0.9506 0.109 Uiso 1 1 calc R . .
H6C H 0.1082 0.5998 0.8475 0.109 Uiso 1 1 calc R . .
C11 C 0.7394(14) 0.634(2) 0.3210(14) 0.361(15) Uani 1 1 d . . .
H11A H 0.7472 0.5542 0.3025 0.295 Uiso 1 1 calc R . .
H11B H 0.8312 0.7050 0.3555 0.295 Uiso 1 1 calc R . .
H11C H 0.6735 0.6255 0.2419 0.295 Uiso 1 1 calc R . .
C17 C 0.7444(11) 0.8687(7) 0.6467(9) 0.131(3) Uani 1 1 d . . .
H17A H 0.8231 0.9545 0.7068 0.158 Uiso 1 1 calc R . .
H17B H 0.6751 0.8544 0.6771 0.158 Uiso 1 1 calc R . .
H17C H 0.7014 0.8617 0.5616 0.158 Uiso 1 1 calc R . .
C23 C 0.9647(7) 0.6483(11) 0.5804(9) 0.142(4) Uani 1 1 d . . .
H23A H 1.0174 0.6053 0.6093 0.167 Uiso 1 1 calc R . .
H23B H 1.0068 0.7368 0.6484 0.167 Uiso 1 1 calc R . .
H23C H 0.9671 0.6483 0.5032 0.167 Uiso 1 1 calc R . .
C31 C 0.5119(8) 0.9319(8) 1.3474(6) 0.110(3) Uani 1 1 d . . .
H31A H 0.4490 0.9465 1.3818 0.135 Uiso 1 1 calc R . .
H31B H 0.6089 0.9923 1.4132 0.135 Uiso 1 1 calc R . .
H31C H 0.4982 0.8439 1.3226 0.135 Uiso 1 1 calc R . .
C37 C 0.8179(10) 0.9578(9) 1.2827(8) 0.173(6) Uani 1 1 d . . .
H37A H 0.8369 0.8841 1.2708 0.184 Uiso 1 1 calc R . .
H37B H 0.8360 1.0034 1.3712 0.184 Uiso 1 1 calc R . .
H37C H 0.8788 1.0157 1.2651 0.184 Uiso 1 1 calc R . .
C43 C 0.6901(7) 1.2400(6) 1.3831(6) 0.0817(17) Uani 1 1 d . . .
H43A H 0.7544 1.2849 1.4754 0.102 Uiso 1 1 calc R . .
H43B H 0.5937 1.2034 1.3680 0.102 Uiso 1 1 calc R . .
H43C H 0.7032 1.3006 1.3494 0.102 Uiso 1 1 calc R . .
B1 B 0.0745(7) 0.7493(7) 0.2780(7) 0.0721(17) Uani 1 1 d . . .

loop_
_atom_site_aniso_label
_atom_site_aniso_U_11
_atom_site_aniso_U_22
_atom_site_aniso_U_33
_atom_site_aniso_U_23
_atom_site_aniso_U_13
_atom_site_aniso_U_12
Co1 0.0426(4) 0.0434(4) 0.0385(4) 0.0214(3) 0.0183(3) 0.0226(3)
Co2 0.0441(4) 0.0410(4) 0.0367(4) 0.0150(3) 0.0155(3) 0.0152(3)
S1 0.0700(7) 0.0529(6) 0.0439(5) 0.0232(5) 0.0267(5) 0.0364(5)
S2 0.0658(7) 0.0594(6) 0.0482(6) 0.0299(5) 0.0270(5) 0.0413(6)
S3 0.0564(6) 0.0531(6) 0.0615(7) 0.0251(5) 0.0295(5) 0.0243(5)
S4 0.0554(6) 0.0437(6) 0.0520(6) 0.0189(5) 0.0185(5) 0.0173(5)
P1 0.0483(6) 0.0627(7) 0.0516(6) 0.0291(6) 0.0213(5) 0.0171(5)
P2 0.0522(6) 0.0557(7) 0.0381(5) 0.0186(5) 0.0171(5) 0.0204(5)
F1 0.222(7) 0.138(5) 0.251(8) 0.117(6) 0.141(6) 0.089(5)
F2 0.160(6) 0.402(13) 0.197(7) 0.193(8) 0.090(5) 0.179(8)
F3 0.451(16) 0.115(5) 0.130(6) 0.032(4) -0.034(8) -0.009(7)
F4 0.367(13) 0.507(19) 0.501(18) 0.356(17) 0.377(15) 0.332(15)
O1 0.057(2) 0.141(4) 0.160(5) 0.104(4) 0.052(3) 0.046(3)
O2 0.092(3) 0.078(3) 0.086(3) 0.018(2) 0.040(3) -0.003(2)
O3 0.085(3) 0.125(4) 0.079(3) 0.066(3) 0.041(2) 0.031(3)
O4 0.0556(18) 0.0602(19) 0.0461(16) 0.0132(14) 0.0150(14) 0.0290(16)
O5 0.116(3) 0.071(2) 0.060(2) 0.0310(19) 0.033(2) 0.054(2)
O6 0.062(2) 0.127(4) 0.059(2) 0.051(2) 0.0223(18) 0.017(2)
N1 0.068(2) 0.068(2) 0.043(2) 0.0293(19) 0.0237(18) 0.036(2)
N2 0.047(2) 0.069(3) 0.068(3) 0.036(2) 0.0194(19) 0.017(2)
C1 0.047(2) 0.050(2) 0.043(2) 0.0238(19) 0.0169(18) 0.0223(19)
C2 0.107(5) 0.099(5) 0.045(3) 0.033(3) 0.034(3) 0.053(4)
C3 0.101(4) 0.098(4) 0.068(3) 0.057(3) 0.035(3) 0.059(4)
C4 0.046(2) 0.055(2) 0.042(2) 0.0234(19) 0.0154(18) 0.0176(19)
C5 0.058(3) 0.110(5) 0.098(5) 0.055(4) 0.039(3) 0.033(3)
C6 0.064(3) 0.072(4) 0.101(5) 0.047(4) 0.016(3) 0.014(3)
C11 0.177(12) 0.84(5) 0.304(19) 0.46(3) 0.176(13) 0.25(2)
C17 0.179(9) 0.064(4) 0.140(8) 0.039(5) 0.085(7) 0.044(5)
C23 0.056(4) 0.232(11) 0.145(8) 0.100(8) 0.050(5) 0.062(6)
C31 0.112(5) 0.129(6) 0.070(4) 0.062(4) 0.037(4) 0.025(5)
C37 0.182(9) 0.173(9) 0.095(6) 0.008(6) -0.007(6) 0.146(8)
C43 0.097(4) 0.078(4) 0.065(3) 0.020(3) 0.032(3) 0.056(3)
B1 0.057(3) 0.074(4) 0.068(4) 0.033(3) 0.023(3) 0.021(3)

loop_
_atom_type_symbol
_atom_type_description
_atom_type_scat_dispersion_real
_atom_type_scat_dispersion_imag
_atom_type_scat_source
Co Co 0.3494 0.9721 'International Tables Vol C Tables 4.2.6.8 and 6.1.1.4'
P P 0.1023 0.0942 'International Tables Vol C Tables 4.2.6.8 and 6.1.1.4'
S S 0.1246 0.1234 'International Tables Vol C Tables 4.2.6.8 and 6.1.1.4'
N N 0.0061 0.0033 'International Tables Vol C Tables 4.2.6.8 and 6.1.1.4'
O O 0.0106 0.0060 'International Tables Vol C Tables 4.2.6.8 and 6.1.1.4'
C C 0.0033 0.0016 'International Tables Vol C Tables 4.2.6.8 and 6.1.1.4'
F F 0.0171 0.0103 'International Tables Vol C Tables 4.2.6.8 and 6.1.1.4'
B B 0.0013 0.0007 'International Tables Vol C Tables 4.2.6.8 and 6.1.1.4'
H H 0.0000 0.0000 'International Tables Vol C Tables 4.2.6.8 and 6.1.1.4'

loop_
_geom_angle_atom_site_label_1
_geom_angle_atom_site_label_2
_geom_angle_atom_site_label_3
_geom_angle
_geom_angle_site_symmetry_1
_geom_angle_site_symmetry_3
_geom_angle_publ_flag
P1 Co1 P1 180.0 2_666 . ?
P1 Co1 S1 92.41(5) 2_666 . ?
P1 Co1 S1 87.59(5) . . ?
P1 Co1 S1 87.59(5) 2_666 2_666 ?
P1 Co1 S1 92.41(5) . 2_666 ?
S1 Co1 S1 180.00(4) . 2_666 ?
P1 Co1 S2 88.25(5) 2_666 2_666 ?
P1 Co1 S2 91.75(5) . 2_666 ?
S1 Co1 S2 103.58(4) . 2_666 ?
S1 Co1 S2 76.42(4) 2_666 2_666 ?
P1 Co1 S2 91.75(5) 2_666 . ?
P1 Co1 S2 88.25(5) . . ?
S1 Co1 S2 76.42(4) . . ?
S1 Co1 S2 103.58(4) 2_666 . ?
S2 Co1 S2 180.0 2_666 . ?
P2 Co2 P2 180.00(7) 2_677 . ?
P2 Co2 S3 91.99(5) 2_677 2_677 ?
P2 Co2 S3 88.01(5) . 2_677 ?
P2 Co2 S3 88.00(5) 2_677 . ?
P2 Co2 S3 91.99(5) . . ?
S3 Co2 S3 180.000(1) 2_677 . ?
P2 Co2 S4 93.70(5) 2_677 . ?
P2 Co2 S4 86.30(5) . . ?
S3 Co2 S4 103.24(5) 2_677 . ?
S3 Co2 S4 76.76(5) . . ?
P2 Co2 S4 86.30(5) 2_677 2_677 ?
P2 Co2 S4 93.70(5) . 2_677 ?
S3 Co2 S4 76.76(5) 2_677 2_677 ?
S3 Co2 S4 103.24(5) . 2_677 ?
S4 Co2 S4 180.0 . 2_677 ?
C1 S1 Co1 86.34(15) . . ?
C1 S2 Co1 86.28(14) . . ?
C4 S3 Co2 86.49(17) . . ?
C4 S4 Co2 85.66(16) . . ?
O3 P1 O2 101.5(3) . . ?
O3 P1 O1 106.7(3) . . ?
O2 P1 O1 99.6(3) . . ?
O3 P1 Co1 116.72(18) . . ?
O2 P1 Co1 118.44(19) . . ?
O1 P1 Co1 111.94(18) . . ?
O6 P2 O4 106.2(2) . . ?
O6 P2 O5 103.3(3) . . ?
O4 P2 O5 99.0(2) . . ?
O6 P2 Co2 113.22(15) . . ?
O4 P2 Co2 119.18(15) . . ?
O5 P2 Co2 113.94(15) . . ?
C23 O1 P1 125.2(6) . . ?
C17 O2 P1 122.2(6) . . ?
C11 O3 P1 138.6(9) . . ?
C43 O4 P2 120.7(3) . . ?
C37 O5 P2 125.0(4) . . ?
C31 O6 P2 124.3(4) . . ?
C1 N1 C3 122.6(4) . . ?
C1 N1 C2 120.5(4) . . ?
C3 N1 C2 116.8(4) . . ?
C4 N2 C6 122.3(5) . . ?
C4 N2 C5 120.4(5) . . ?
C6 N2 C5 117.3(5) . . ?
N1 C1 S1 124.4(4) . . ?
N1 C1 S2 125.0(3) . . ?
S1 C1 S2 110.6(2) . . ?
N1 C2 H2A 109.5 . . ?
N1 C2 H2B 109.5 . . ?
H2A C2 H2B 109.5 . . ?
N1 C2 H2C 109.5 . . ?
H2A C2 H2C 109.5 . . ?
H2B C2 H2C 109.5 . . ?
N1 C3 H3A 109.5 . . ?
N1 C3 H3B 109.5 . . ?
H3A C3 H3B 109.5 . . ?
N1 C3 H3C 109.5 . . ?
H3A C3 H3C 109.5 . . ?
H3B C3 H3C 109.5 . . ?
N2 C4 S3 125.0(4) . . ?
N2 C4 S4 123.9(4) . . ?
S3 C4 S4 111.1(3) . . ?
N2 C5 H5A 109.5 . . ?
N2 C5 H5B 109.5 . . ?
H5A C5 H5B 109.5 . . ?
N2 C5 H5C 109.5 . . ?
H5A C5 H5C 109.5 . . ?
H5B C5 H5C 109.5 . . ?
N2 C6 H6A 109.5 . . ?
N2 C6 H6B 109.5 . . ?
H6A C6 H6B 109.5 . . ?
N2 C6 H6C 109.5 . . ?
H6A C6 H6C 109.5 . . ?
H6B C6 H6C 109.5 . . ?
O3 C11 H11A 109.5 . . ?
O3 C11 H11B 109.5 . . ?
H11A C11 H11B 109.5 . . ?
O3 C11 H11C 109.5 . . ?
H11A C11 H11C 109.5 . . ?
H11B C11 H11C 109.5 . . ?
O2 C17 H17A 109.5 . . ?
O2 C17 H17B 109.5 . . ?
H17A C17 H17B 109.5 . . ?
O2 C17 H17C 109.5 . . ?
H17A C17 H17C 109.5 . . ?
H17B C17 H17C 109.5 . . ?
O1 C23 H23A 109.5 . . ?
O1 C23 H23B 109.5 . . ?
H23A C23 H23B 109.5 . . ?
O1 C23 H23C 109.5 . . ?
H23A C23 H23C 109.5 . . ?
H23B C23 H23C 109.5 . . ?
O6 C31 H31A 109.5 . . ?
O6 C31 H31B 109.5 . . ?
H31A C31 H31B 109.5 . . ?
O6 C31 H31C 109.5 . . ?
H31A C31 H31C 109.5 . . ?
H31B C31 H31C 109.5 . . ?
O5 C37 H37A 109.5 . . ?
O5 C37 H37B 109.5 . . ?
H37A C37 H37B 109.5 . . ?
O5 C37 H37C 109.5 . . ?
H37A C37 H37C 109.5 . . ?
H37B C37 H37C 109.5 . . ?
O4 C43 H43A 109.5 . . ?
O4 C43 H43B 109.5 . . ?
H43A C43 H43B 109.5 . . ?
O4 C43 H43C 109.5 . . ?
H43A C43 H43C 109.5 . . ?
H43B C43 H43C 109.5 . . ?
F3 B1 F4 113.6(10) . . ?
F3 B1 F2 110.0(9) . . ?
F4 B1 F2 108.2(9) . . ?
F3 B1 F1 103.4(8) . . ?
F4 B1 F1 109.7(9) . . ?
F2 B1 F1 112.0(7) . . ?

loop_
_geom_bond_atom_site_label_1
_geom_bond_atom_site_label_2
_geom_bond_distance
_geom_bond_site_symmetry_2
_geom_bond_publ_flag
Co1 P1 2.2389(14) 2_666 ?
Co1 P1 2.2389(14) . ?
Co1 S1 2.2727(13) . ?
Co1 S1 2.2727(13) 2_666 ?
Co1 S2 2.2737(11) 2_666 ?
Co1 S2 2.2737(11) . ?
Co2 P2 2.2425(13) 2_677 ?
Co2 P2 2.2425(13) . ?
Co2 S3 2.2650(13) 2_677 ?
Co2 S3 2.2650(13) . ?
Co2 S4 2.2796(14) . ?
Co2 S4 2.2796(14) 2_677 ?
S1 C1 1.710(4) . ?
S2 C1 1.711(4) . ?
S3 C4 1.703(5) . ?
S4 C4 1.719(5) . ?
P1 O3 1.563(4) . ?
P1 O2 1.570(5) . ?
P1 O1 1.582(5) . ?
P2 O6 1.560(4) . ?
P2 O4 1.576(3) . ?
P2 O5 1.597(4) . ?
F1 B1 1.339(9) . ?
F2 B1 1.273(9) . ?
F3 B1 1.226(10) . ?
F4 B1 1.230(10) . ?
O1 C23 1.430(8) . ?
O2 C17 1.400(9) . ?
O3 C11 1.241(13) . ?
O4 C43 1.451(6) . ?
O5 C37 1.429(9) . ?
O6 C31 1.437(6) . ?
N1 C1 1.311(5) . ?
N1 C3 1.470(7) . ?
N1 C2 1.475(7) . ?
N2 C4 1.333(6) . ?
N2 C6 1.456(7) . ?
N2 C5 1.472(8) . ?
C2 H2A 0.9600 . ?
C2 H2B 0.9600 . ?
C2 H2C 0.9600 . ?
C3 H3A 0.9600 . ?
C3 H3B 0.9600 . ?
C3 H3C 0.9600 . ?
C5 H5A 0.9600 . ?
C5 H5B 0.9600 . ?
C5 H5C 0.9600 . ?
C6 H6A 0.9600 . ?
C6 H6B 0.9600 . ?
C6 H6C 0.9600 . ?
C11 H11A 0.9600 . ?
C11 H11B 0.9600 . ?
C11 H11C 0.9600 . ?
C17 H17A 0.9600 . ?
C17 H17B 0.9600 . ?
C17 H17C 0.9600 . ?
C23 H23A 0.9600 . ?
C23 H23B 0.9600 . ?
C23 H23C 0.9600 . ?
C31 H31A 0.9600 . ?
C31 H31B 0.9600 . ?
C31 H31C 0.9600 . ?
C37 H37A 0.9600 . ?
C37 H37B 0.9600 . ?
C37 H37C 0.9600 . ?
C43 H43A 0.9600 . ?
C43 H43B 0.9600 . ?
C43 H43C 0.9600 . ?

loop_
_geom_torsion_atom_site_label_1
_geom_torsion_atom_site_label_2
_geom_torsion_atom_site_label_3
_geom_torsion_atom_site_label_4
_geom_torsion
_geom_torsion_site_symmetry_1
_geom_torsion_site_symmetry_2
_geom_torsion_site_symmetry_3
_geom_torsion_site_symmetry_4
_geom_torsion_publ_flag
P1 Co1 S1 C1 95.31(16) 2_666 . . . ?
P1 Co1 S1 C1 -84.69(16) . . . . ?
S1 Co1 S1 C1 -168(44) 2_666 . . . ?
S2 Co1 S1 C1 -175.91(15) 2_666 . . . ?
S2 Co1 S1 C1 4.09(15) . . . . ?
P1 Co1 S2 C1 -96.14(16) 2_666 . . . ?
P1 Co1 S2 C1 83.86(16) . . . . ?
S1 Co1 S2 C1 -4.09(15) . . . . ?
S1 Co1 S2 C1 175.91(15) 2_666 . . . ?
S2 Co1 S2 C1 155(34) 2_666 . . . ?
P2 Co2 S3 C4 94.66(15) 2_677 . . . ?
P2 Co2 S3 C4 -85.34(15) . . . . ?
S3 Co2 S3 C4 106(35) 2_677 . . . ?
S4 Co2 S3 C4 0.39(15) . . . . ?
S4 Co2 S3 C4 -179.61(15) 2_677 . . . ?
P2 Co2 S4 C4 -87.46(15) 2_677 . . . ?
P2 Co2 S4 C4 92.54(15) . . . . ?
S3 Co2 S4 C4 179.61(15) 2_677 . . . ?
S3 Co2 S4 C4 -0.39(15) . . . . ?
S4 Co2 S4 C4 -53(9) 2_677 . . . ?
P1 Co1 P1 O3 -48(4) 2_666 . . . ?
S1 Co1 P1 O3 43.5(2) . . . . ?
S1 Co1 P1 O3 -136.5(2) 2_666 . . . ?
S2 Co1 P1 O3 147.0(2) 2_666 . . . ?
S2 Co1 P1 O3 -33.0(2) . . . . ?
P1 Co1 P1 O2 73(4) 2_666 . . . ?
S1 Co1 P1 O2 165.2(3) . . . . ?
S1 Co1 P1 O2 -14.8(3) 2_666 . . . ?
S2 Co1 P1 O2 -91.2(3) 2_666 . . . ?
S2 Co1 P1 O2 88.8(3) . . . . ?
P1 Co1 P1 O1 -172(4) 2_666 . . . ?
S1 Co1 P1 O1 -79.8(2) . . . . ?
S1 Co1 P1 O1 100.2(2) 2_666 . . . ?
S2 Co1 P1 O1 23.8(2) 2_666 . . . ?
S2 Co1 P1 O1 -156.2(2) . . . . ?
P2 Co2 P2 O6 59(23) 2_677 . . . ?
S3 Co2 P2 O6 -154.8(2) 2_677 . . . ?
S3 Co2 P2 O6 25.2(2) . . . . ?
S4 Co2 P2 O6 -51.4(2) . . . . ?
S4 Co2 P2 O6 128.6(2) 2_677 . . . ?
P2 Co2 P2 O4 -67(22) 2_677 . . . ?
S3 Co2 P2 O4 79.19(16) 2_677 . . . ?
S3 Co2 P2 O4 -100.81(16) . . . . ?
S4 Co2 P2 O4 -177.40(16) . . . . ?
S4 Co2 P2 O4 2.60(16) 2_677 . . . ?
P2 Co2 P2 O5 176(23) 2_677 . . . ?
S3 Co2 P2 O5 -37.1(2) 2_677 . . . ?
S3 Co2 P2 O5 142.9(2) . . . . ?
S4 Co2 P2 O5 66.3(2) . . . . ?
S4 Co2 P2 O5 -113.7(2) 2_677 . . . ?
O3 P1 O1 C23 56.6(7) . . . . ?
O2 P1 O1 C23 -48.5(7) . . . . ?
Co1 P1 O1 C23 -174.6(6) . . . . ?
O3 P1 O2 C17 61.3(6) . . . . ?
O1 P1 O2 C17 170.7(6) . . . . ?
Co1 P1 O2 C17 -67.8(6) . . . . ?
O2 P1 O3 C11 114.0(15) . . . . ?
O1 P1 O3 C11 10.2(15) . . . . ?
Co1 P1 O3 C11 -115.8(15) . . . . ?
O6 P2 O4 C43 -53.8(5) . . . . ?
O5 P2 O4 C43 -160.6(4) . . . . ?
Co2 P2 O4 C43 75.4(4) . . . . ?
O6 P2 O5 C37 -114.1(7) . . . . ?
O4 P2 O5 C37 -4.9(8) . . . . ?
Co2 P2 O5 C37 122.7(7) . . . . ?
O4 P2 O6 C31 -53.5(6) . . . . ?
O5 P2 O6 C31 50.1(6) . . . . ?
Co2 P2 O6 C31 173.9(5) . . . . ?
C3 N1 C1 S1 -176.1(4) . . . . ?
C2 N1 C1 S1 -1.3(7) . . . . ?
C3 N1 C1 S2 2.6(7) . . . . ?
C2 N1 C1 S2 177.4(4) . . . . ?
Co1 S1 C1 N1 173.2(4) . . . . ?
Co1 S1 C1 S2 -5.6(2) . . . . ?
Co1 S2 C1 N1 -173.2(4) . . . . ?
Co1 S2 C1 S1 5.6(2) . . . . ?
C6 N2 C4 S3 -178.1(4) . . . . ?
C5 N2 C4 S3 2.1(7) . . . . ?
C6 N2 C4 S4 2.1(7) . . . . ?
C5 N2 C4 S4 -177.7(4) . . . . ?
Co2 S3 C4 N2 179.7(4) . . . . ?
Co2 S3 C4 S4 -0.5(2) . . . . ?
Co2 S4 C4 N2 -179.7(4) . . . . ?
Co2 S4 C4 S3 0.5(2) . . . . ?
